data_1560026
loop_
_publ_author_name
'Litle, Elishua D.'
'Wilkins, Lewis C.'
'Gabba\"i, Fran\,cois P.'

_publ_section_title
;
 Ligand-enforced intimacy between a gold cation and a carbenium ion:
 impact on stability and reactivity
;
_journal_issue 11
_journal_name_full 'Chemical Science'
_journal_page_first 3929
_journal_page_last 3936
_journal_paper_doi 10.1039/D0SC05777K
_journal_volume 12
_journal_year 2021
_chemical_formula_moiety 'C36 H33 Au N P S, 2(B F4)'
_chemical_formula_sum 'C36 H33 Au B2 F8 N P S'
_chemical_formula_weight 913.25
_space_group_crystal_system monoclinic
_space_group_IT_number 14
_space_group_name_Hall '-P 2ybc'
_space_group_name_H-M_alt 'P 1 21/c 1'
_atom_sites_solution_hydrogens geom
_atom_sites_solution_primary direct
_audit_creation_date 2020-04-10
_audit_creation_method
;
Olex2 1.2
(compiled 2017.08.10 svn.r3458 for OlexSys, GUI svn.r5381)
;
_audit_update_record
;
2020-10-16 deposited with the CCDC.	2021-01-08 downloaded from the CCDC.
;
_cell_angle_alpha 90
_cell_angle_beta 92.673(4)
_cell_angle_gamma 90
_cell_formula_units_Z 4
_cell_length_a 16.5012(19)
_cell_length_b 15.8634(17)
_cell_length_c 13.7254(16)
_cell_measurement_reflns_used 9918
_cell_measurement_temperature 110.04(2)
_cell_measurement_theta_max 30.015
_cell_measurement_theta_min 2.283
_cell_volume 3588.9(7)
_computing_cell_refinement 'SAINT V8.38A (?, 2016)'
_computing_data_reduction 'SAINT V8.38A (?, 2016)'
_computing_molecular_graphics 'Olex2 (Dolomanov et al., 2009)'
_computing_publication_material 'Olex2 (Dolomanov et al., 2009)'
_computing_structure_refinement 'XL (Sheldrick, 2008)'
_computing_structure_solution 'ShelXS (Sheldrick, 2008)'
_diffrn_ambient_temperature 110.04(2)
_diffrn_detector_area_resol_mean 10.5
_diffrn_detector_type 'CMOS area detector'
_diffrn_measured_fraction_theta_full 0.998
_diffrn_measured_fraction_theta_max 0.985
_diffrn_measurement_device 'three-circle diffractometer'
_diffrn_measurement_device_type 'Bruker APEX-II CCD'
_diffrn_measurement_method '\f and \w scans'
_diffrn_radiation_type MoK\a
_diffrn_radiation_wavelength 0.71073
_diffrn_reflns_av_R_equivalents 0.0635
_diffrn_reflns_av_unetI/netI 0.0567
_diffrn_reflns_Laue_measured_fraction_full 0.998
_diffrn_reflns_Laue_measured_fraction_max 0.985
_diffrn_reflns_limit_h_max 23
_diffrn_reflns_limit_h_min -23
_diffrn_reflns_limit_k_max 22
_diffrn_reflns_limit_k_min -22
_diffrn_reflns_limit_l_max 18
_diffrn_reflns_limit_l_min -19
_diffrn_reflns_number 43201
_diffrn_reflns_point_group_measured_fraction_full 0.998
_diffrn_reflns_point_group_measured_fraction_max 0.985
_diffrn_reflns_theta_full 25.242
_diffrn_reflns_theta_max 30.092
_diffrn_reflns_theta_min 2.568
_exptl_absorpt_coefficient_mu 4.271
_exptl_absorpt_correction_T_max 0.3807
_exptl_absorpt_correction_T_min 0.2012
_exptl_absorpt_correction_type multi-scan
_exptl_absorpt_process_details
;
 SADABS-2016/2 (Bruker,2016/2) was used for absorption correction. 
 wR2(int) was 0.1196 before and 0.0799 after correction. The Ratio 
 of minimum to maximum transmission is 0.5285. The \l/2 correction 
 factor is Not present.
;
_exptl_crystal_colour yellow
_exptl_crystal_colour_primary yellow
_exptl_crystal_density_diffrn 1.690
_exptl_crystal_description plate
_exptl_crystal_F_000 1792
_exptl_crystal_size_max 0.66
_exptl_crystal_size_mid 0.275
_exptl_crystal_size_min 0.095
_refine_diff_density_max 3.508
_refine_diff_density_min -2.794
_refine_diff_density_rms 0.200
_refine_ls_extinction_method none
_refine_ls_goodness_of_fit_ref 1.056
_refine_ls_hydrogen_treatment constr
_refine_ls_matrix_type full
_refine_ls_number_parameters 462
_refine_ls_number_reflns 10407
_refine_ls_number_restraints 0
_refine_ls_restrained_S_all 1.056
_refine_ls_R_factor_all 0.0619
_refine_ls_R_factor_gt 0.0450
_refine_ls_shift/su_max 0.001
_refine_ls_shift/su_mean 0.000
_refine_ls_structure_factor_coef Fsqd
_refine_ls_weighting_details 'w=1/[\s^2^(Fo^2^)+(0.0619P)^2^+12.0785P] where P=(Fo^2^+2Fc^2^)/3'
_refine_ls_weighting_scheme calc
_refine_ls_wR_factor_gt 0.1132
_refine_ls_wR_factor_ref 0.1286
_reflns_Friedel_coverage 0.000
_reflns_number_gt 8347
_reflns_number_total 10407
_reflns_threshold_expression 'I > 2\s(I)'
_cod_data_source_file d0sc05777k2.cif
_cod_data_source_block lw172c_0ma_a
_cod_depositor_comments 'Adding full bibliography for 1560018--1560030.cif.'
_cod_database_code 1560026
_shelxl_version_number 2013-3
_shelx_space_group_comment
;
The symmetry employed for this shelxl refinement is uniquely defined
by the following loop, which should always be used as a source of
symmetry information in preference to the above space-group names.
They are only intended as comments.
;
_shelx_estimated_absorpt_t_max 0.687
_shelx_estimated_absorpt_t_min 0.165
_olex2_refinement_description
;
1. Fixed Uiso
 At 1.2 times of:
  All C(H) groups, All C(H,H) groups
 At 1.5 times of:
  All C(H,H,H) groups
2. Others
 Sof(F9)=1-FVAR(1)
 Sof(F8)=FVAR(1)
3.a Secondary CH2 refined with riding coordinates:
 C33(H33A,H33B), C36(H36A,H36B), C34(H34A,H34B), C35(H35A,H35B)
3.b Aromatic/amide H refined with riding coordinates:
 C27(H27), C16(H16), C8(H8), C9(H9), C18(H18), C31(H31), C21(H21), C19(H19),
 C17(H17), C25(H25), C10(H10), C4(H4), C11(H11), C3(H3), C28(H28), C29(H29),
 C22(H22), C1(H1), C23(H23), C24(H24), C30(H30), C2(H2)
3.c Idealised Me refined as rotating group:
 C32(H32A,H32B,H32C)
;
_olex2_submission_special_instructions 'No special instructions were received'

loop_
_space_group_symop_operation_xyz
'x, y, z'
'-x, y+1/2, -z+1/2'
'-x, -y, -z'
'x, -y-1/2, z-1/2'

loop_
_atom_site_label
_atom_site_type_symbol
_atom_site_fract_x
_atom_site_fract_y
_atom_site_fract_z
_atom_site_U_iso_or_equiv
_atom_site_adp_type
_atom_site_occupancy
_atom_site_site_symmetry_order
_atom_site_calc_flag
_atom_site_refinement_flags_posn
_atom_site_refinement_flags_adp
_atom_site_refinement_flags_occupancy
_atom_site_disorder_assembly
_atom_site_disorder_group
Au1 Au 0.73936(2) 0.44852(2) 0.60184(2) 0.01933(7) Uani 1 1 d . . . . .
P1 P 0.63461(7) 0.35571(7) 0.60044(8) 0.0153(2) Uani 1 1 d . . . . .
S1 S 0.84789(8) 0.54312(7) 0.60957(10) 0.0252(2) Uani 1 1 d . . . . .
F1 F 0.6988(3) 0.9127(3) 0.3686(4) 0.0631(13) Uani 1 1 d . . . . .
F2 F 1.0353(2) 0.3095(3) 0.5709(3) 0.0546(10) Uani 1 1 d . . . . .
F3 F 0.7261(3) 0.7825(2) 0.4243(4) 0.0648(13) Uani 1 1 d . . . . .
F4 F 0.5952(2) 0.8308(3) 0.4149(3) 0.0540(10) Uani 1 1 d . . . . .
N1 N 0.8554(2) 0.3885(3) 0.3663(3) 0.0235(8) Uani 1 1 d . . . . .
F5 F 0.6863(3) 0.8812(3) 0.5265(3) 0.0659(13) Uani 1 1 d . . . . .
F6 F 0.9535(3) 0.2322(3) 0.6653(4) 0.0712(14) Uani 1 1 d . . . . .
C15 C 0.5674(3) 0.3643(3) 0.4912(3) 0.0157(8) Uani 1 1 d . . . . .
C14 C 0.5996(3) 0.3680(3) 0.3978(3) 0.0166(8) Uani 1 1 d . . . . .
C7 C 0.7371(3) 0.3005(3) 0.3790(3) 0.0178(8) Uani 1 1 d . . . . .
C26 C 0.6664(3) 0.2464(3) 0.6040(3) 0.0186(8) Uani 1 1 d . . . . .
C6 C 0.6888(3) 0.3725(3) 0.3820(3) 0.0172(8) Uani 1 1 d . . . . .
C12 C 0.8228(3) 0.3096(3) 0.3719(3) 0.0220(9) Uani 1 1 d . . . . .
C20 C 0.5722(3) 0.3732(3) 0.7039(3) 0.0187(8) Uani 1 1 d . . . . .
C27 C 0.7476(3) 0.2278(3) 0.6313(3) 0.0223(9) Uani 1 1 d . . . . .
H27 H 0.7844 0.2717 0.6492 0.027 Uiso 1 1 calc R . . . .
C5 C 0.7234(3) 0.4520(3) 0.3656(3) 0.0183(8) Uani 1 1 d . . . . .
C13 C 0.8088(3) 0.4587(3) 0.3563(3) 0.0221(9) Uani 1 1 d . . . . .
C16 C 0.4839(3) 0.3679(3) 0.4991(3) 0.0216(9) Uani 1 1 d . . . . .
H16 H 0.4620 0.3668 0.5619 0.026 Uiso 1 1 calc R . . . .
C8 C 0.7033(3) 0.2176(3) 0.3808(3) 0.0191(8) Uani 1 1 d . . . . .
H8 H 0.6463 0.2106 0.3842 0.023 Uiso 1 1 calc R . . . .
C9 C 0.7522(3) 0.1486(3) 0.3776(3) 0.0244(9) Uani 1 1 d . . . . .
H9 H 0.7293 0.0937 0.3791 0.029 Uiso 1 1 calc R . . . .
C18 C 0.4626(3) 0.3750(3) 0.3249(3) 0.0220(9) Uani 1 1 d . . . . .
H18 H 0.4272 0.3774 0.2684 0.026 Uiso 1 1 calc R . . . .
C31 C 0.6122(3) 0.1816(3) 0.5786(3) 0.0224(9) Uani 1 1 d . . . . .
H31 H 0.5573 0.1939 0.5600 0.027 Uiso 1 1 calc R . . . .
C21 C 0.5889(3) 0.4434(3) 0.7629(3) 0.0200(9) Uani 1 1 d . . . . .
H21 H 0.6310 0.4811 0.7470 0.024 Uiso 1 1 calc R . . . .
C19 C 0.5463(3) 0.3736(3) 0.3165(3) 0.0207(9) Uani 1 1 d . . . . .
H19 H 0.5676 0.3764 0.2535 0.025 Uiso 1 1 calc R . . . .
F7 F 0.9065(3) 0.3481(3) 0.5922(5) 0.090(2) Uani 1 1 d . . . . .
C33 C 0.8073(3) 0.6481(3) 0.5777(4) 0.0286(10) Uani 1 1 d . . . . .
H33A H 0.8480 0.6816 0.5439 0.034 Uiso 1 1 calc R . . . .
H33B H 0.7578 0.6430 0.5344 0.034 Uiso 1 1 calc R . . . .
C17 C 0.4318(3) 0.3731(3) 0.4169(4) 0.0244(9) Uani 1 1 d . . . . .
H17 H 0.3748 0.3752 0.4238 0.029 Uiso 1 1 calc R . . . .
C25 C 0.5103(3) 0.3185(3) 0.7284(3) 0.0207(9) Uani 1 1 d . . . . .
H25 H 0.4987 0.2700 0.6896 0.025 Uiso 1 1 calc R . . . .
C10 C 0.8377(3) 0.1587(3) 0.3720(4) 0.0321(11) Uani 1 1 d . . . . .
H10 H 0.8716 0.1104 0.3701 0.038 Uiso 1 1 calc R . . . .
C4 C 0.6757(3) 0.5267(3) 0.3582(4) 0.0241(9) Uani 1 1 d . . . . .
H4 H 0.6190 0.5233 0.3663 0.029 Uiso 1 1 calc R . . . .
C11 C 0.8710(3) 0.2366(3) 0.3692(5) 0.0336(12) Uani 1 1 d . . . . .
H11 H 0.9281 0.2421 0.3653 0.040 Uiso 1 1 calc R . . . .
C3 C 0.7096(3) 0.6028(3) 0.3397(4) 0.0286(10) Uani 1 1 d . . . . .
H3 H 0.6769 0.6521 0.3339 0.034 Uiso 1 1 calc R . . . .
C36 C 0.8619(4) 0.5679(3) 0.7411(4) 0.0300(11) Uani 1 1 d . . . . .
H36A H 0.8192 0.5409 0.7787 0.036 Uiso 1 1 calc R . . . .
H36B H 0.9157 0.5484 0.7672 0.036 Uiso 1 1 calc R . . . .
C28 C 0.7737(4) 0.1442(3) 0.6317(4) 0.0288(11) Uani 1 1 d . . . . .
H28 H 0.8287 0.1311 0.6485 0.035 Uiso 1 1 calc R . . . .
C29 C 0.7191(4) 0.0801(3) 0.6076(4) 0.0326(12) Uani 1 1 d . . . . .
H29 H 0.7366 0.0230 0.6095 0.039 Uiso 1 1 calc R . . . .
C22 C 0.5442(4) 0.4585(3) 0.8448(4) 0.0266(10) Uani 1 1 d . . . . .
H22 H 0.5559 0.5064 0.8846 0.032 Uiso 1 1 calc R . . . .
C1 C 0.8430(3) 0.5388(3) 0.3368(4) 0.0278(10) Uani 1 1 d . . . . .
H1 H 0.8997 0.5443 0.3290 0.033 Uiso 1 1 calc R . . . .
C23 C 0.4835(3) 0.4042(3) 0.8678(4) 0.0269(10) Uani 1 1 d . . . . .
H23 H 0.4536 0.4142 0.9242 0.032 Uiso 1 1 calc R . . . .
C32 C 0.9455(3) 0.3966(4) 0.3689(5) 0.0374(13) Uani 1 1 d . . . . .
H32A H 0.9698 0.3551 0.4143 0.056 Uiso 1 1 calc GR . . . .
H32B H 0.9611 0.4535 0.3905 0.056 Uiso 1 1 calc GR . . . .
H32C H 0.9650 0.3867 0.3035 0.056 Uiso 1 1 calc GR . . . .
C24 C 0.4655(3) 0.3349(3) 0.8095(4) 0.0256(10) Uani 1 1 d . . . . .
H24 H 0.4223 0.2984 0.8251 0.031 Uiso 1 1 calc R . . . .
C34 C 0.7875(4) 0.6894(4) 0.6731(4) 0.0327(11) Uani 1 1 d . . . . .
H34A H 0.7343 0.6698 0.6946 0.039 Uiso 1 1 calc R . . . .
H34B H 0.7860 0.7515 0.6661 0.039 Uiso 1 1 calc R . . . .
C30 C 0.6398(4) 0.0988(3) 0.5809(4) 0.0271(10) Uani 1 1 d . . . . .
H30 H 0.6032 0.0544 0.5637 0.033 Uiso 1 1 calc R . . . .
C35 C 0.8558(3) 0.6629(3) 0.7465(4) 0.0307(11) Uani 1 1 d . . . . .
H35A H 0.9077 0.6892 0.7296 0.037 Uiso 1 1 calc R . . . .
H35B H 0.8430 0.6807 0.8131 0.037 Uiso 1 1 calc R . . . .
F8 F 1.0154(8) 0.3365(9) 0.7263(7) 0.056(4) Uani 0.59(3) 1 d . . P A 1
C2 C 0.7943(4) 0.6072(3) 0.3293(4) 0.0310(11) Uani 1 1 d . . . . .
H2 H 0.8180 0.6604 0.3166 0.037 Uiso 1 1 calc R . . . .
B1 B 0.6771(4) 0.8506(4) 0.4330(5) 0.0304(12) Uani 1 1 d . . . . .
B2 B 0.9749(5) 0.3128(6) 0.6366(6) 0.0489(19) Uani 1 1 d . . . . .
F9 F 0.9801(11) 0.3876(16) 0.6973(13) 0.064(8) Uani 0.41(3) 1 d . . P A 2

loop_
_atom_site_aniso_label
_atom_site_aniso_U_11
_atom_site_aniso_U_22
_atom_site_aniso_U_33
_atom_site_aniso_U_23
_atom_site_aniso_U_13
_atom_site_aniso_U_12
Au1 0.01673(10) 0.01945(9) 0.02168(10) -0.00196(6) -0.00049(6) -0.00220(6)
P1 0.0141(5) 0.0168(5) 0.0149(5) -0.0008(4) -0.0010(4) -0.0003(4)
S1 0.0200(6) 0.0249(5) 0.0307(6) -0.0026(4) 0.0016(5) -0.0038(5)
F1 0.040(2) 0.058(2) 0.093(3) 0.041(2) 0.021(2) 0.011(2)
F2 0.032(2) 0.086(3) 0.046(2) -0.001(2) 0.0046(17) -0.001(2)
F3 0.078(3) 0.0336(19) 0.085(3) 0.000(2) 0.024(3) 0.018(2)
F4 0.042(2) 0.074(3) 0.046(2) 0.005(2) -0.0040(17) -0.021(2)
N1 0.0130(18) 0.028(2) 0.030(2) -0.0013(16) 0.0047(15) -0.0012(16)
F5 0.050(3) 0.093(3) 0.055(3) -0.039(2) 0.006(2) -0.011(2)
F6 0.046(3) 0.084(3) 0.082(3) 0.027(3) -0.002(2) -0.004(2)
C15 0.0113(18) 0.0178(18) 0.0180(19) 0.0010(14) 0.0007(15) 0.0011(15)
C14 0.017(2) 0.0149(17) 0.0178(19) 0.0006(14) -0.0007(15) -0.0030(15)
C7 0.0132(19) 0.022(2) 0.0180(19) 0.0006(16) -0.0004(15) -0.0022(17)
C26 0.023(2) 0.0177(18) 0.0153(18) -0.0015(15) 0.0010(16) 0.0009(17)
C6 0.017(2) 0.0199(18) 0.0143(18) -0.0023(15) -0.0014(15) 0.0004(16)
C12 0.015(2) 0.026(2) 0.025(2) -0.0007(17) 0.0020(17) -0.0016(18)
C20 0.022(2) 0.0189(18) 0.0147(18) 0.0015(15) -0.0028(16) 0.0049(17)
C27 0.031(3) 0.022(2) 0.0139(19) 0.0024(16) -0.0066(17) 0.0066(18)
C5 0.017(2) 0.023(2) 0.0148(18) -0.0015(15) 0.0005(15) -0.0043(16)
C13 0.021(2) 0.026(2) 0.019(2) -0.0016(17) 0.0010(17) -0.0042(18)
C16 0.017(2) 0.027(2) 0.021(2) -0.0006(17) 0.0020(17) 0.0015(18)
C8 0.021(2) 0.0206(19) 0.0161(19) -0.0007(15) 0.0017(16) -0.0025(17)
C9 0.027(2) 0.022(2) 0.024(2) -0.0026(18) -0.0017(18) -0.0037(19)
C18 0.019(2) 0.0217(19) 0.024(2) -0.0011(17) -0.0045(17) -0.0008(17)
C31 0.027(2) 0.021(2) 0.020(2) 0.0007(16) 0.0010(18) -0.0023(18)
C21 0.024(2) 0.0175(19) 0.018(2) 0.0026(15) 0.0042(17) 0.0014(17)
C19 0.023(2) 0.0210(19) 0.018(2) -0.0004(16) -0.0013(17) -0.0011(18)
F7 0.051(3) 0.069(3) 0.154(5) 0.044(3) 0.048(3) 0.028(3)
C33 0.028(3) 0.025(2) 0.033(3) 0.002(2) -0.001(2) -0.006(2)
C17 0.016(2) 0.031(2) 0.025(2) 0.0003(18) -0.0022(18) 0.0061(19)
C25 0.022(2) 0.0189(18) 0.021(2) 0.0011(16) 0.0017(17) 0.0015(17)
C10 0.024(3) 0.027(2) 0.046(3) -0.001(2) 0.001(2) 0.006(2)
C4 0.025(2) 0.022(2) 0.026(2) -0.0012(18) 0.0029(19) -0.0033(19)
C11 0.016(2) 0.032(3) 0.053(3) 0.002(2) 0.004(2) 0.002(2)
C3 0.025(3) 0.023(2) 0.037(3) 0.002(2) -0.001(2) -0.004(2)
C36 0.026(3) 0.034(2) 0.029(3) -0.002(2) -0.005(2) 0.001(2)
C28 0.037(3) 0.026(2) 0.023(2) -0.0007(18) -0.006(2) 0.012(2)
C29 0.060(4) 0.016(2) 0.022(2) 0.0012(17) 0.003(2) 0.008(2)
C22 0.038(3) 0.020(2) 0.022(2) -0.0025(17) 0.005(2) 0.004(2)
C1 0.022(2) 0.031(2) 0.030(3) -0.001(2) 0.003(2) -0.008(2)
C23 0.035(3) 0.024(2) 0.022(2) 0.0022(18) 0.009(2) 0.012(2)
C32 0.013(2) 0.037(3) 0.063(4) 0.002(3) 0.003(2) -0.001(2)
C24 0.030(3) 0.023(2) 0.025(2) 0.0040(18) 0.0066(19) 0.004(2)
C34 0.030(3) 0.031(2) 0.037(3) -0.004(2) 0.002(2) 0.005(2)
C30 0.041(3) 0.018(2) 0.022(2) -0.0025(17) 0.004(2) -0.006(2)
C35 0.024(3) 0.031(2) 0.037(3) -0.009(2) -0.002(2) -0.004(2)
F8 0.049(6) 0.068(8) 0.051(5) -0.018(4) 0.015(4) -0.029(6)
C2 0.033(3) 0.026(2) 0.034(3) 0.002(2) 0.002(2) -0.009(2)
B1 0.032(3) 0.027(3) 0.033(3) 0.000(2) 0.005(2) 0.000(2)
B2 0.031(4) 0.068(5) 0.049(4) -0.014(4) 0.010(3) -0.019(4)
F9 0.045(8) 0.087(15) 0.061(8) -0.041(9) 0.019(7) -0.035(10)

loop_
_atom_type_symbol
_atom_type_description
_atom_type_scat_dispersion_real
_atom_type_scat_dispersion_imag
_atom_type_scat_source
C C 0.0033 0.0016 'International Tables Vol C Tables 4.2.6.8 and 6.1.1.4'
H H 0.0000 0.0000 'International Tables Vol C Tables 4.2.6.8 and 6.1.1.4'
Au Au -2.0133 8.8022 'International Tables Vol C Tables 4.2.6.8 and 6.1.1.4'
B B 0.0013 0.0007 'International Tables Vol C Tables 4.2.6.8 and 6.1.1.4'
F F 0.0171 0.0103 'International Tables Vol C Tables 4.2.6.8 and 6.1.1.4'
N N 0.0061 0.0033 'International Tables Vol C Tables 4.2.6.8 and 6.1.1.4'
P P 0.1023 0.0942 'International Tables Vol C Tables 4.2.6.8 and 6.1.1.4'
S S 0.1246 0.1234 'International Tables Vol C Tables 4.2.6.8 and 6.1.1.4'

loop_
_geom_angle_atom_site_label_1
_geom_angle_atom_site_label_2
_geom_angle_atom_site_label_3
_geom_angle
_geom_angle_site_symmetry_1
_geom_angle_site_symmetry_3
_geom_angle_publ_flag
P1 Au1 S1 177.84(4) . . ?
C15 P1 Au1 113.03(14) . . ?
C26 P1 Au1 113.64(16) . . ?
C26 P1 C15 104.9(2) . . ?
C26 P1 C20 107.4(2) . . ?
C20 P1 Au1 110.75(15) . . ?
C20 P1 C15 106.6(2) . . ?
C33 S1 Au1 107.48(18) . . ?
C33 S1 C36 93.9(2) . . ?
C36 S1 Au1 103.99(19) . . ?
C12 N1 C32 118.2(4) . . ?
C13 N1 C12 122.3(4) . . ?
C13 N1 C32 119.4(4) . . ?
C14 C15 P1 120.6(3) . . ?
C16 C15 P1 120.3(3) . . ?
C16 C15 C14 119.1(4) . . ?
C15 C14 C6 123.2(4) . . ?
C19 C14 C15 118.7(4) . . ?
C19 C14 C6 118.0(4) . . ?
C6 C7 C12 119.2(4) . . ?
C6 C7 C8 122.0(4) . . ?
C8 C7 C12 118.8(4) . . ?
C27 C26 P1 118.7(3) . . ?
C31 C26 P1 121.1(4) . . ?
C31 C26 C27 120.1(4) . . ?
C7 C6 C14 122.1(4) . . ?
C7 C6 C5 119.6(4) . . ?
C5 C6 C14 118.3(4) . . ?
N1 C12 C7 119.3(4) . . ?
N1 C12 C11 121.9(4) . . ?
C11 C12 C7 118.8(4) . . ?
C21 C20 P1 118.2(4) . . ?
C25 C20 P1 122.9(3) . . ?
C25 C20 C21 118.9(4) . . ?
C26 C27 H27 120.2 . . ?
C28 C27 C26 119.5(5) . . ?
C28 C27 H27 120.2 . . ?
C6 C5 C13 119.4(4) . . ?
C6 C5 C4 122.1(4) . . ?
C4 C5 C13 118.5(4) . . ?
N1 C13 C5 119.2(4) . . ?
N1 C13 C1 121.7(5) . . ?
C1 C13 C5 119.1(4) . . ?
C15 C16 H16 119.4 . . ?
C17 C16 C15 121.2(4) . . ?
C17 C16 H16 119.4 . . ?
C7 C8 H8 119.7 . . ?
C9 C8 C7 120.5(4) . . ?
C9 C8 H8 119.7 . . ?
C8 C9 H9 120.0 . . ?
C8 C9 C10 120.0(5) . . ?
C10 C9 H9 120.0 . . ?
C19 C18 H18 120.5 . . ?
C17 C18 H18 120.5 . . ?
C17 C18 C19 119.0(4) . . ?
C26 C31 H31 120.5 . . ?
C30 C31 C26 119.1(5) . . ?
C30 C31 H31 120.5 . . ?
C20 C21 H21 119.7 . . ?
C22 C21 C20 120.6(5) . . ?
C22 C21 H21 119.7 . . ?
C14 C19 H19 119.1 . . ?
C18 C19 C14 121.8(4) . . ?
C18 C19 H19 119.1 . . ?
S1 C33 H33A 110.5 . . ?
S1 C33 H33B 110.5 . . ?
H33A C33 H33B 108.7 . . ?
C34 C33 S1 106.1(4) . . ?
C34 C33 H33A 110.5 . . ?
C34 C33 H33B 110.5 . . ?
C16 C17 H17 119.9 . . ?
C18 C17 C16 120.2(4) . . ?
C18 C17 H17 119.9 . . ?
C20 C25 H25 120.0 . . ?
C24 C25 C20 120.0(4) . . ?
C24 C25 H25 120.0 . . ?
C9 C10 H10 119.7 . . ?
C11 C10 C9 120.6(5) . . ?
C11 C10 H10 119.7 . . ?
C5 C4 H4 119.2 . . ?
C3 C4 C5 121.5(5) . . ?
C3 C4 H4 119.2 . . ?
C12 C11 H11 119.4 . . ?
C10 C11 C12 121.3(5) . . ?
C10 C11 H11 119.4 . . ?
C4 C3 H3 120.7 . . ?
C4 C3 C2 118.6(5) . . ?
C2 C3 H3 120.7 . . ?
S1 C36 H36A 110.8 . . ?
S1 C36 H36B 110.8 . . ?
H36A C36 H36B 108.9 . . ?
C35 C36 S1 104.7(4) . . ?
C35 C36 H36A 110.8 . . ?
C35 C36 H36B 110.8 . . ?
C27 C28 H28 120.1 . . ?
C29 C28 C27 119.9(5) . . ?
C29 C28 H28 120.1 . . ?
C28 C29 H29 119.8 . . ?
C30 C29 C28 120.3(5) . . ?
C30 C29 H29 119.8 . . ?
C21 C22 H22 120.1 . . ?
C23 C22 C21 119.8(4) . . ?
C23 C22 H22 120.1 . . ?
C13 C1 H1 120.3 . . ?
C2 C1 C13 119.5(5) . . ?
C2 C1 H1 120.3 . . ?
C22 C23 H23 119.8 . . ?
C22 C23 C24 120.4(5) . . ?
C24 C23 H23 119.8 . . ?
N1 C32 H32A 109.5 . . ?
N1 C32 H32B 109.5 . . ?
N1 C32 H32C 109.5 . . ?
H32A C32 H32B 109.5 . . ?
H32A C32 H32C 109.5 . . ?
H32B C32 H32C 109.5 . . ?
C25 C24 H24 119.9 . . ?
C23 C24 C25 120.2(5) . . ?
C23 C24 H24 119.9 . . ?
C33 C34 H34A 110.6 . . ?
C33 C34 H34B 110.6 . . ?
C33 C34 C35 105.6(4) . . ?
H34A C34 H34B 108.8 . . ?
C35 C34 H34A 110.6 . . ?
C35 C34 H34B 110.6 . . ?
C31 C30 H30 119.5 . . ?
C29 C30 C31 121.1(5) . . ?
C29 C30 H30 119.5 . . ?
C36 C35 C34 106.9(4) . . ?
C36 C35 H35A 110.3 . . ?
C36 C35 H35B 110.3 . . ?
C34 C35 H35A 110.3 . . ?
C34 C35 H35B 110.3 . . ?
H35A C35 H35B 108.6 . . ?
C3 C2 H2 118.6 . . ?
C1 C2 C3 122.8(5) . . ?
C1 C2 H2 118.6 . . ?
F1 B1 F4 108.9(5) . . ?
F3 B1 F1 109.8(5) . . ?
F3 B1 F4 112.3(5) . . ?
F3 B1 F5 108.7(5) . . ?
F5 B1 F1 109.0(5) . . ?
F5 B1 F4 108.0(5) . . ?
F2 B2 F6 110.6(7) . . ?
F2 B2 F7 109.2(7) . . ?
F2 B2 F8 104.5(7) . . ?
F2 B2 F9 112.4(7) . . ?
F6 B2 F8 96.4(8) . . ?
F6 B2 F9 126.8(11) . . ?
F7 B2 F6 106.7(6) . . ?
F7 B2 F8 128.2(10) . . ?
F7 B2 F9 87.0(13) . . ?

loop_
_geom_bond_atom_site_label_1
_geom_bond_atom_site_label_2
_geom_bond_distance
_geom_bond_site_symmetry_2
_geom_bond_publ_flag
Au1 P1 2.2699(11) . ?
Au1 S1 2.3352(12) . ?
P1 C15 1.828(4) . ?
P1 C26 1.811(4) . ?
P1 C20 1.814(5) . ?
S1 C33 1.840(5) . ?
S1 C36 1.852(6) . ?
F1 B1 1.382(7) . ?
F2 B2 1.375(8) . ?
F3 B1 1.359(7) . ?
F4 B1 1.398(8) . ?
N1 C12 1.366(6) . ?
N1 C13 1.356(6) . ?
N1 C32 1.491(6) . ?
F5 B1 1.374(7) . ?
F6 B2 1.388(10) . ?
C15 C14 1.410(6) . ?
C15 C16 1.389(6) . ?
C14 C6 1.500(6) . ?
C14 C19 1.392(6) . ?
C7 C6 1.395(6) . ?
C7 C12 1.430(6) . ?
C7 C8 1.428(6) . ?
C26 C27 1.405(7) . ?
C26 C31 1.396(6) . ?
C6 C5 1.406(6) . ?
C12 C11 1.406(7) . ?
C20 C21 1.397(6) . ?
C20 C25 1.393(7) . ?
C27 H27 0.9500 . ?
C27 C28 1.394(6) . ?
C5 C13 1.426(7) . ?
C5 C4 1.424(7) . ?
C13 C1 1.421(7) . ?
C16 H16 0.9500 . ?
C16 C17 1.389(6) . ?
C8 H8 0.9500 . ?
C8 C9 1.362(7) . ?
C9 H9 0.9500 . ?
C9 C10 1.427(7) . ?
C18 H18 0.9500 . ?
C18 C19 1.391(7) . ?
C18 C17 1.383(7) . ?
C31 H31 0.9500 . ?
C31 C30 1.390(7) . ?
C21 H21 0.9500 . ?
C21 C22 1.393(7) . ?
C19 H19 0.9500 . ?
F7 B2 1.376(10) . ?
C33 H33A 0.9900 . ?
C33 H33B 0.9900 . ?
C33 C34 1.513(8) . ?
C17 H17 0.9500 . ?
C25 H25 0.9500 . ?
C25 C24 1.389(6) . ?
C10 H10 0.9500 . ?
C10 C11 1.354(8) . ?
C4 H4 0.9500 . ?
C4 C3 1.359(7) . ?
C11 H11 0.9500 . ?
C3 H3 0.9500 . ?
C3 C2 1.414(8) . ?
C36 H36A 0.9900 . ?
C36 H36B 0.9900 . ?
C36 C35 1.512(7) . ?
C28 H28 0.9500 . ?
C28 C29 1.388(8) . ?
C29 H29 0.9500 . ?
C29 C30 1.374(8) . ?
C22 H22 0.9500 . ?
C22 C23 1.369(8) . ?
C1 H1 0.9500 . ?
C1 C2 1.351(8) . ?
C23 H23 0.9500 . ?
C23 C24 1.385(7) . ?
C32 H32A 0.9800 . ?
C32 H32B 0.9800 . ?
C32 H32C 0.9800 . ?
C24 H24 0.9500 . ?
C34 H34A 0.9900 . ?
C34 H34B 0.9900 . ?
C34 C35 1.534(8) . ?
C30 H30 0.9500 . ?
C35 H35A 0.9900 . ?
C35 H35B 0.9900 . ?
F8 B2 1.424(12) . ?
C2 H2 0.9500 . ?
B2 F9 1.450(17) . ?
